data_1547847
loop_
_publ_author_name
'Fujii, K.'
'Shimada, K.'
'Yashima, M.'

_publ_section_title
;
 Crystal-structure and electron-density analyses of the perovskite-type
 oxynitrides BaNbO2N and SrNbO2N through synchrotron X-ray powder
 diffraction
;
_journal_name_full 'Journal of the Ceramic Society of Japan'
_journal_page_first 808
_journal_page_last 810
_journal_volume 125
_journal_year 2017
_chemical_formula_sum 'Ba N Nb O2'
_chemical_name_common BaNbO2N
_space_group_IT_number 221
_space_group_name_H-M_alt 'P m -3 m'
_symmetry_space_group_name_Hall '-P 4 2 3'
_symmetry_space_group_name_H-M 'P m -3 m'
_cell_angle_alpha 90
_cell_angle_beta 90
_cell_angle_gamma 90
_cell_formula_units_Z 1
_cell_length_a 4.12829(2)
_cell_length_b 4.12829(2)
_cell_length_c 4.12829(2)
_cell_volume 70.3575(6)
_cod_data_source_file BaNbO2N.cif
_cod_data_source_block BaNbO2N
_cod_original_formula_sum 'Ba Nb O2 N'
_cod_database_code 1547847

loop_
_space_group_symop_operation_xyz
'x, y, z'
'-x, -y, -z'
'-x, -y, z'
'x, y, -z'
'-x, y, -z'
'x, -y, z'
'x, -y, -z'
'-x, y, z'
'z, x, y'
'-z, -x, -y'
'z, -x, -y'
'-z, x, y'
'-z, -x, y'
'z, x, -y'
'-z, x, -y'
'z, -x, y'
'y, z, x'
'-y, -z, -x'
'-y, z, -x'
'y, -z, x'
'y, -z, -x'
'-y, z, x'
'-y, -z, x'
'y, z, -x'
'y, x, -z'
'-y, -x, z'
'-y, -x, -z'
'y, x, z'
'y, -x, z'
'-y, x, -z'
'-y, x, z'
'y, -x, -z'
'x, z, -y'
'-x, -z, y'
'-x, z, y'
'x, -z, -y'
'-x, -z, -y'
'x, z, y'
'x, -z, y'
'-x, z, -y'
'z, y, -x'
'-z, -y, x'
'z, -y, x'
'-z, y, -x'
'-z, y, x'
'z, -y, -x'
'-z, -y, -x'
'z, y, x'

loop_
_atom_site_label
_atom_site_occupancy
_atom_site_fract_x
_atom_site_fract_y
_atom_site_fract_z
_atom_site_adp_type
_atom_site_U_iso_or_equiv
_atom_site_type_symbol
Ba 1.0 0.000000 0.000000 0.000000 Uiso 0.0056(3) Ba
Nb 1.0 0.500000 0.500000 0.500000 Uiso 0.0061(3) Nb
O 0.6667 0.000000 0.500000 0.500000 Uiso 0.0039(7) O
N 0.3333 0.000000 0.500000 0.500000 Uiso 0.0039(7) N
